data_4131099
loop_
_publ_author_name
'Ruccolo, Serge'
'Sattler, Wesley'
'Rong, Yi'
'Parkin, Gerard'

_publ_section_title
;
 Modulation of Zn-C Bond Lengths Induced by Ligand Architecture in Zinc
 Carbatrane Compounds.
;
_journal_issue 44
_journal_name_full 'Journal of the American Chemical Society'
_journal_page_first 14542
_journal_page_last 14545
_journal_paper_doi 10.1021/jacs.6b09250
_journal_volume 138
_journal_year 2016
_chemical_formula_sum 'C19 H20 N6 S3 Se Zn'
_chemical_formula_weight 572.92
_space_group_crystal_system triclinic
_space_group_IT_number 2
_space_group_name_Hall '-P 1'
_space_group_name_H-M_alt 'P -1'
_atom_sites_solution_hydrogens geom
_audit_creation_method SHELXL-2014/7
_cell_angle_alpha 95.167(7)
_cell_angle_beta 106.067(7)
_cell_angle_gamma 97.479(7)
_cell_formula_units_Z 2
_cell_length_a 9.616(5)
_cell_length_b 11.126(5)
_cell_length_c 13.498(6)
_cell_measurement_reflns_used 8507
_cell_measurement_temperature 150(2)
_cell_measurement_theta_max 31.47
_cell_measurement_theta_min 2.28
_cell_volume 1363.8(11)
_computing_cell_refinement 'Bruker SAINT'
_computing_data_collection 'Bruker APEX2'
_computing_data_reduction 'Bruker SAINT'
_computing_molecular_graphics 'Bruker SHELXTL'
_computing_publication_material 'Bruker SHELXTL'
_computing_structure_refinement 'SHELXL-2014/7 (Sheldrick, 2014)'
_computing_structure_solution 'SHELXS-97 (Sheldrick, 2008)'
_diffrn_ambient_temperature 150(2)
_diffrn_measured_fraction_theta_full 1.000
_diffrn_measured_fraction_theta_max 0.924
_diffrn_measurement_device_type 'Bruker APEX-II CCD'
_diffrn_measurement_method '\f and \w scans'
_diffrn_radiation_type MoK\a
_diffrn_radiation_wavelength 0.71073
_diffrn_reflns_av_R_equivalents 0.0326
_diffrn_reflns_av_unetI/netI 0.0520
_diffrn_reflns_Laue_measured_fraction_full 1.000
_diffrn_reflns_Laue_measured_fraction_max 0.924
_diffrn_reflns_limit_h_max 14
_diffrn_reflns_limit_h_min -14
_diffrn_reflns_limit_k_max 16
_diffrn_reflns_limit_k_min -16
_diffrn_reflns_limit_l_max 20
_diffrn_reflns_limit_l_min -20
_diffrn_reflns_number 23538
_diffrn_reflns_point_group_measured_fraction_full 1.000
_diffrn_reflns_point_group_measured_fraction_max 0.924
_diffrn_reflns_theta_full 25.000
_diffrn_reflns_theta_max 32.698
_diffrn_reflns_theta_min 1.584
_exptl_absorpt_coefficient_mu 2.480
_exptl_absorpt_correction_T_max 0.7720
_exptl_absorpt_correction_T_min 0.4370
_exptl_absorpt_correction_type empirical
_exptl_absorpt_process_details sadabs
_exptl_crystal_colour YELLOW
_exptl_crystal_density_diffrn 1.395
_exptl_crystal_description BLOCK
_exptl_crystal_F_000 576
_exptl_crystal_size_max 0.400
_exptl_crystal_size_mid 0.230
_exptl_crystal_size_min 0.110
_platon_squeeze_details
'The unit cell contains one molecule of benzene that was treated as a diffuse contribution to the overall scattering without specific atom positions by SQUEEZE/PLATON.'
_refine_diff_density_max 0.867
_refine_diff_density_min -1.035
_refine_diff_density_rms 0.105
_refine_ls_extinction_method none
_refine_ls_goodness_of_fit_ref 1.058
_refine_ls_hydrogen_treatment constr
_refine_ls_matrix_type full
_refine_ls_number_parameters 269
_refine_ls_number_reflns 9271
_refine_ls_number_restraints 0
_refine_ls_restrained_S_all 1.058
_refine_ls_R_factor_all 0.0788
_refine_ls_R_factor_gt 0.0482
_refine_ls_shift/su_max 0.001
_refine_ls_shift/su_mean 0.000
_refine_ls_structure_factor_coef Fsqd
_refine_ls_weighting_details 'w=1/[\s^2^(Fo^2^)+(0.0730P)^2^] where P=(Fo^2^+2Fc^2^)/3'
_refine_ls_weighting_scheme calc
_refine_ls_wR_factor_gt 0.1333
_refine_ls_wR_factor_ref 0.1426
_reflns_Friedel_coverage 0.000
_reflns_number_gt 5900
_reflns_number_total 9271
_reflns_threshold_expression 'I > 2\s(I)'
_cod_data_source_file TSZNSEPHS10.cif
_cod_data_source_block TSZNSES10
_cod_depositor_comments
;
The following automatic conversions were performed:

data item '_exptl_absorpt_correction_type' value 'EMPIRICAL' was
changed to 'empirical' in accordance with the
/home/saulius/struct/COD-crude-data/automatic-downloads/DataCite-retrospective/ACS/depositions/lib/dictionaries/cif_core.dic
dictionary named 'cif_core.dic' version 2.4.2 last updated on
2011-04-26.

Automatic conversion script
Id: cif_fix_values 6909 2019-04-08 15:41:33Z antanas 
;
_cod_database_code 4131099
_shelx_shelxl_version_number 2014/7
_shelx_space_group_comment
; 
The symmetry employed for this shelxl refinement is uniquely defined 
by the following loop, which should always be used as a source of 
symmetry information in preference to the above space-group names. 
They are only intended as comments. 
;
_shelx_estimated_absorpt_t_min 0.437
_shelx_estimated_absorpt_t_max 0.772

loop_
_space_group_symop_operation_xyz
'x, y, z'
'-x, -y, -z'

loop_
_atom_site_label
_atom_site_type_symbol
_atom_site_fract_x
_atom_site_fract_y
_atom_site_fract_z
_atom_site_U_iso_or_equiv
_atom_site_adp_type
_atom_site_occupancy
_atom_site_site_symmetry_order
_atom_site_calc_flag
_atom_site_refinement_flags_posn
_atom_site_refinement_flags_adp
Zn Zn 0.27355(4) 0.77257(3) 0.17304(3) 0.02672(9) Uani 1 1 d . .
Se Se 0.09456(4) 0.86361(3) 0.24992(3) 0.04300(11) Uani 1 1 d . .
S1 S 0.37239(9) 0.51208(6) 0.06518(7) 0.03513(18) Uani 1 1 d . .
S2 S 0.44085(8) 0.73458(7) -0.02568(6) 0.03177(16) Uani 1 1 d . .
S3 S 0.62142(8) 0.70158(7) 0.18060(6) 0.03396(17) Uani 1 1 d . .
N11 N 0.1659(3) 0.5996(2) 0.14567(19) 0.0285(5) Uani 1 1 d . .
N12 N 0.1178(3) 0.4023(2) 0.0902(2) 0.0335(5) Uani 1 1 d . .
N21 N 0.2599(2) 0.8658(2) 0.04958(18) 0.0268(5) Uani 1 1 d . .
N22 N 0.3108(3) 0.9291(2) -0.08815(19) 0.0313(5) Uani 1 1 d . .
N31 N 0.4609(3) 0.8093(2) 0.2920(2) 0.0344(5) Uani 1 1 d . .
N32 N 0.6904(3) 0.8124(3) 0.3809(2) 0.0402(6) Uani 1 1 d . .
C1 C 0.4445(3) 0.6705(2) 0.0899(2) 0.0261(5) Uani 1 1 d . .
C11 C 0.2126(3) 0.5060(2) 0.1038(2) 0.0283(6) Uani 1 1 d . .
C13 C 0.0331(3) 0.5503(3) 0.1594(3) 0.0370(7) Uani 1 1 d . .
H13A H -0.0273 0.5951 0.1883 0.044 Uiso 1 1 calc R U
C14 C 0.0031(3) 0.4306(3) 0.1258(3) 0.0384(7) Uani 1 1 d . .
H14A H -0.0809 0.3756 0.1263 0.046 Uiso 1 1 calc R U
C16 C 0.1334(4) 0.2820(3) 0.0467(3) 0.0450(8) Uani 1 1 d . .
H16A H 0.2353 0.2694 0.0735 0.067 Uiso 1 1 calc R U
H16B H 0.1065 0.2766 -0.0293 0.067 Uiso 1 1 calc R U
H16C H 0.0688 0.2191 0.0665 0.067 Uiso 1 1 calc R U
C21 C 0.3322(3) 0.8475(2) -0.0193(2) 0.0264(5) Uani 1 1 d . .
C23 C 0.1873(3) 0.9622(2) 0.0220(2) 0.0313(6) Uani 1 1 d . .
H23A H 0.1254 0.9956 0.0572 0.038 Uiso 1 1 calc R U
C24 C 0.2173(3) 1.0021(3) -0.0624(2) 0.0352(7) Uani 1 1 d . .
H24A H 0.1813 1.0672 -0.0971 0.042 Uiso 1 1 calc R U
C26 C 0.3763(4) 0.9399(3) -0.1719(3) 0.0482(9) Uani 1 1 d . .
H26A H 0.4752 0.9188 -0.1506 0.072 Uiso 1 1 calc R U
H26B H 0.3820 1.0241 -0.1882 0.072 Uiso 1 1 calc R U
H26C H 0.3162 0.8840 -0.2336 0.072 Uiso 1 1 calc R U
C31 C 0.5865(3) 0.7772(3) 0.2883(2) 0.0314(6) Uani 1 1 d . .
C33 C 0.4855(4) 0.8673(3) 0.3923(3) 0.0470(8) Uani 1 1 d . .
H33A H 0.4148 0.9013 0.4183 0.056 Uiso 1 1 calc R U
C34 C 0.6252(4) 0.8674(4) 0.4463(3) 0.0531(9) Uani 1 1 d . .
H34A H 0.6705 0.8999 0.5172 0.064 Uiso 1 1 calc R U
C36 C 0.8414(4) 0.7886(4) 0.4069(3) 0.0562(10) Uani 1 1 d . .
H36A H 0.8772 0.7931 0.3458 0.084 Uiso 1 1 calc R U
H36B H 0.8447 0.7069 0.4283 0.084 Uiso 1 1 calc R U
H36C H 0.9035 0.8500 0.4640 0.084 Uiso 1 1 calc R U
C40 C 0.1586(5) 1.0364(3) 0.2751(3) 0.0538(7) Uani 1 1 d . .
C41 C 0.0690(5) 1.1127(4) 0.2989(3) 0.0651(12) Uani 1 1 d . .
H41A H -0.0260 1.0805 0.3019 0.078 Uiso 1 1 calc R U
C42 C 0.1202(6) 1.2441(4) 0.3197(3) 0.0730(15) Uani 1 1 d . .
H42A H 0.0590 1.2983 0.3364 0.088 Uiso 1 1 calc R U
C43 C 0.2586(7) 1.2889(5) 0.3150(4) 0.0824(16) Uani 1 1 d . .
H43A H 0.2927 1.3745 0.3292 0.099 Uiso 1 1 calc R U
C44 C 0.3456(7) 1.2138(4) 0.2907(4) 0.0769(14) Uani 1 1 d . .
H44A H 0.4398 1.2464 0.2865 0.092 Uiso 1 1 calc R U
C45 C 0.2984(5) 1.0882(3) 0.2716(3) 0.0538(7) Uani 1 1 d . .
H45A H 0.3622 1.0359 0.2558 0.065 Uiso 1 1 calc R U

loop_
_atom_site_aniso_label
_atom_site_aniso_U_11
_atom_site_aniso_U_22
_atom_site_aniso_U_33
_atom_site_aniso_U_23
_atom_site_aniso_U_13
_atom_site_aniso_U_12
Zn 0.03106(18) 0.02198(15) 0.03006(18) 0.00392(12) 0.01196(13) 0.00787(12)
Se 0.0466(2) 0.0441(2) 0.0464(2) 0.00520(15) 0.02239(16) 0.01752(15)
S1 0.0399(4) 0.0211(3) 0.0507(5) 0.0009(3) 0.0229(4) 0.0088(3)
S2 0.0370(4) 0.0325(4) 0.0337(4) 0.0081(3) 0.0176(3) 0.0158(3)
S3 0.0304(4) 0.0387(4) 0.0355(4) 0.0050(3) 0.0107(3) 0.0131(3)
N11 0.0301(12) 0.0233(11) 0.0351(13) 0.0061(9) 0.0129(10) 0.0058(9)
N12 0.0363(13) 0.0235(11) 0.0399(14) 0.0059(10) 0.0098(11) 0.0037(10)
N21 0.0294(12) 0.0219(10) 0.0312(12) 0.0040(9) 0.0113(10) 0.0068(9)
N22 0.0355(13) 0.0249(11) 0.0366(13) 0.0092(10) 0.0135(11) 0.0061(10)
N31 0.0366(14) 0.0364(13) 0.0316(13) 0.0026(10) 0.0110(11) 0.0100(11)
N32 0.0384(15) 0.0493(16) 0.0312(14) 0.0049(12) 0.0065(11) 0.0086(12)
C1 0.0285(13) 0.0221(12) 0.0309(14) 0.0054(10) 0.0116(11) 0.0083(10)
C11 0.0308(14) 0.0230(12) 0.0323(15) 0.0070(11) 0.0098(12) 0.0051(11)
C13 0.0361(16) 0.0358(16) 0.0468(18) 0.0123(13) 0.0217(14) 0.0078(13)
C14 0.0351(16) 0.0310(15) 0.052(2) 0.0123(14) 0.0156(14) 0.0029(12)
C16 0.055(2) 0.0237(14) 0.053(2) 0.0040(14) 0.0132(17) 0.0023(14)
C21 0.0273(13) 0.0212(12) 0.0315(14) 0.0045(10) 0.0094(11) 0.0037(10)
C23 0.0335(15) 0.0214(12) 0.0400(16) 0.0046(11) 0.0098(13) 0.0095(11)
C24 0.0389(16) 0.0252(13) 0.0441(18) 0.0084(12) 0.0120(14) 0.0121(12)
C26 0.064(2) 0.0455(19) 0.048(2) 0.0186(16) 0.0304(18) 0.0160(17)
C31 0.0342(15) 0.0300(14) 0.0301(15) 0.0077(11) 0.0078(12) 0.0069(11)
C33 0.052(2) 0.058(2) 0.0311(17) -0.0039(15) 0.0126(15) 0.0170(17)
C34 0.053(2) 0.068(2) 0.0323(18) -0.0066(17) 0.0058(16) 0.0118(19)
C36 0.044(2) 0.080(3) 0.041(2) 0.0056(19) 0.0061(16) 0.0094(19)
C40 0.0765(19) 0.0448(14) 0.0365(13) -0.0007(11) 0.0088(14) 0.0177(13)
C41 0.076(3) 0.074(3) 0.044(2) -0.0070(19) 0.004(2) 0.047(2)
C42 0.105(4) 0.066(3) 0.049(2) 0.000(2) 0.007(2) 0.055(3)
C43 0.118(5) 0.055(3) 0.065(3) 0.001(2) 0.010(3) 0.021(3)
C44 0.108(4) 0.046(2) 0.067(3) 0.002(2) 0.013(3) 0.005(2)
C45 0.0765(19) 0.0448(14) 0.0365(13) -0.0007(11) 0.0088(14) 0.0177(13)

loop_
_atom_type_symbol
_atom_type_description
_atom_type_scat_dispersion_real
_atom_type_scat_dispersion_imag
_atom_type_scat_source
C C 0.0033 0.0016 'International Tables Vol C Tables 4.2.6.8 and 6.1.1.4'
H H 0.0000 0.0000 'International Tables Vol C Tables 4.2.6.8 and 6.1.1.4'
N N 0.0061 0.0033 'International Tables Vol C Tables 4.2.6.8 and 6.1.1.4'
S S 0.1246 0.1234 'International Tables Vol C Tables 4.2.6.8 and 6.1.1.4'
Zn Zn 0.2839 1.4301 'International Tables Vol C Tables 4.2.6.8 and 6.1.1.4'
Se Se -0.0929 2.2259 'International Tables Vol C Tables 4.2.6.8 and 6.1.1.4'

loop_
_geom_angle_atom_site_label_1
_geom_angle_atom_site_label_2
_geom_angle_atom_site_label_3
_geom_angle
N11 Zn N31 116.30(10)
N11 Zn N21 117.54(10)
N31 Zn N21 118.07(10)
N11 Zn Se 95.80(7)
N31 Zn Se 102.56(8)
N21 Zn Se 100.24(7)
N11 Zn C1 81.38(9)
N31 Zn C1 79.85(10)
N21 Zn C1 80.12(9)
Se Zn C1 176.93(6)
C40 Se Zn 106.51(14)
C11 S1 C1 102.88(13)
C21 S2 C1 101.64(13)
C31 S3 C1 101.55(14)
C11 N11 C13 105.2(2)
C11 N11 Zn 123.42(19)
C13 N11 Zn 131.4(2)
C11 N12 C14 107.2(2)
C11 N12 C16 126.4(3)
C14 N12 C16 126.4(3)
C21 N21 C23 105.8(2)
C21 N21 Zn 123.89(18)
C23 N21 Zn 130.14(19)
C21 N22 C24 107.4(2)
C21 N22 C26 126.3(3)
C24 N22 C26 126.3(2)
C31 N31 C33 106.0(3)
C31 N31 Zn 124.7(2)
C33 N31 Zn 129.3(2)
C31 N32 C34 107.1(3)
C31 N32 C36 126.0(3)
C34 N32 C36 126.8(3)
S2 C1 S3 111.87(15)
S2 C1 S1 112.21(15)
S3 C1 S1 112.06(14)
S2 C1 Zn 107.24(12)
S3 C1 Zn 107.22(13)
S1 C1 Zn 105.79(12)
N11 C11 N12 111.3(2)
N11 C11 S1 126.4(2)
N12 C11 S1 122.3(2)
C14 C13 N11 109.7(3)
C13 C14 N12 106.7(3)
N21 C21 N22 110.7(2)
N21 C21 S2 126.7(2)
N22 C21 S2 122.6(2)
C24 C23 N21 109.9(3)
C23 C24 N22 106.1(2)
N31 C31 N32 110.6(3)
N31 C31 S3 126.4(2)
N32 C31 S3 122.9(2)
C34 C33 N31 108.8(3)
C33 C34 N32 107.5(3)
C41 C40 C45 118.4(4)
C41 C40 Se 120.0(4)
C45 C40 Se 121.6(3)
C40 C41 C42 119.4(5)
C43 C42 C41 119.3(4)
C44 C43 C42 121.1(5)
C43 C44 C45 120.1(6)
C44 C45 C40 121.7(4)

loop_
_geom_bond_atom_site_label_1
_geom_bond_atom_site_label_2
_geom_bond_distance
Zn N11 2.013(2)
Zn N31 2.019(3)
Zn N21 2.024(2)
Zn Se 2.5137(9)
Zn C1 2.555(3)
Se C40 1.910(4)
S1 C11 1.749(3)
S1 C1 1.774(3)
S2 C21 1.746(3)
S2 C1 1.766(3)
S3 C31 1.748(3)
S3 C1 1.769(3)
N11 C11 1.327(3)
N11 C13 1.391(4)
N12 C11 1.338(4)
N12 C14 1.380(4)
N12 C16 1.455(4)
N21 C21 1.323(3)
N21 C23 1.378(3)
N22 C21 1.351(3)
N22 C24 1.378(4)
N22 C26 1.445(4)
N31 C31 1.316(4)
N31 C33 1.390(4)
N32 C31 1.354(4)
N32 C34 1.362(5)
N32 C36 1.462(5)
C13 C14 1.335(4)
C23 C24 1.348(4)
C33 C34 1.339(5)
C40 C41 1.365(5)
C40 C45 1.407(6)
C41 C42 1.456(7)
C42 C43 1.380(8)
C43 C44 1.338(7)
C44 C45 1.389(6)

loop_
_platon_squeeze_void_nr
_platon_squeeze_void_average_x
_platon_squeeze_void_average_y
_platon_squeeze_void_average_z
_platon_squeeze_void_volume
_platon_squeeze_void_count_electrons
_platon_squeeze_void_content
1 -0.027 0.500 0.500 333 94 ' '
